data_7063184
loop_
_publ_author_name
'Das, Arpita'
'Maity, Ribhu'
'Sarkar, Tuhin'
'Das, Priyanka'
'Brandao, Paula'
'Maity, Tithi'
'Sarkar, Keka'
'Samanta, Bidhan Chandra'

_publ_section_title
;
 Synthesis, crystal structure, lipophilicity, antioxidant activity,
 binding interactions, and antibacterial activity against
 methicillin-resistant Staphylococcus aureus of a Ni(ii) Schiff base
 complex: combined theoretical and experimental approaches
;
_journal_issue 22
_journal_name_full 'New Journal of Chemistry'
_journal_page_first 10226
_journal_page_last 10238
_journal_paper_doi 10.1039/D3NJ05150A
_journal_volume 48
_journal_year 2024
_chemical_absolute_configuration unk
_chemical_formula_sum 'C30 H24 Br4 N2 Ni O2'
_chemical_formula_weight 822.86
_space_group_crystal_system monoclinic
_space_group_IT_number 5
_space_group_name_Hall 'C 2y'
_space_group_name_H-M_alt 'C 1 2 1'
_atom_sites_solution_hydrogens mixed
_audit_creation_method SHELXL-2018/3
_audit_update_record
;
2023-05-07 deposited with the CCDC.	2024-04-29 downloaded from the CCDC.
;
_cell_angle_alpha 90
_cell_angle_beta 116.942(3)
_cell_angle_gamma 90
_cell_formula_units_Z 2
_cell_length_a 14.0430(13)
_cell_length_b 10.9134(10)
_cell_length_c 10.1076(10)
_cell_measurement_reflns_used 604
_cell_measurement_temperature 150(2)
_cell_measurement_theta_max 25.14
_cell_measurement_theta_min 2.90
_cell_volume 1380.9(2)
_computing_cell_refinement 'Bruker Smart'
_computing_data_collection 'Bruker Smart'
_computing_data_reduction 'Bruker Saint'
_computing_molecular_graphics 'Mercury (Macrae et al 2008)'
_computing_publication_material 'SHELXL-2016/4 (Sheldrick, 2016)'
_computing_structure_refinement 'SHELXL-2018/3 (Sheldrick, 2018)'
_computing_structure_solution 'SHELXT 2018/2 (Sheldrick, 2018)'
_diffrn_ambient_temperature 150(2)
_diffrn_measured_fraction_theta_full 0.983
_diffrn_measured_fraction_theta_max 0.984
_diffrn_measurement_device_type 'photon 100 CMOS'
_diffrn_measurement_method 'omega and phi scans'
_diffrn_radiation_type MoK\a
_diffrn_radiation_wavelength 0.71073
_diffrn_reflns_av_R_equivalents 0.0455
_diffrn_reflns_av_unetI/netI 0.0491
_diffrn_reflns_Laue_measured_fraction_full 0.983
_diffrn_reflns_Laue_measured_fraction_max 0.984
_diffrn_reflns_limit_h_max 16
_diffrn_reflns_limit_h_min -17
_diffrn_reflns_limit_k_max 13
_diffrn_reflns_limit_k_min -13
_diffrn_reflns_limit_l_max 12
_diffrn_reflns_limit_l_min -12
_diffrn_reflns_number 10699
_diffrn_reflns_point_group_measured_fraction_full 0.968
_diffrn_reflns_point_group_measured_fraction_max 0.967
_diffrn_reflns_theta_full 25.242
_diffrn_reflns_theta_max 27.120
_diffrn_reflns_theta_min 2.476
_diffrn_source 'fine-focus sealed tube'
_exptl_absorpt_coefficient_mu 6.522
_exptl_absorpt_correction_T_max 0.7455
_exptl_absorpt_correction_T_min 0.4182
_exptl_absorpt_correction_type multi-scan
_exptl_crystal_colour Brown
_exptl_crystal_density_diffrn 1.979
_exptl_crystal_description Block
_exptl_crystal_F_000 804
_exptl_crystal_size_max 0.200
_exptl_crystal_size_mid 0.180
_exptl_crystal_size_min 0.060
_refine_diff_density_max 1.470
_refine_diff_density_min -0.838
_refine_diff_density_rms 0.145
_refine_ls_abs_structure_details
;
 Refined as an inversion twin.
;
_refine_ls_abs_structure_Flack 0.14(2)
_refine_ls_extinction_method none
_refine_ls_goodness_of_fit_ref 1.084
_refine_ls_hydrogen_treatment mixed
_refine_ls_matrix_type full
_refine_ls_number_parameters 183
_refine_ls_number_reflns 2948
_refine_ls_number_restraints 1
_refine_ls_restrained_S_all 1.084
_refine_ls_R_factor_all 0.0472
_refine_ls_R_factor_gt 0.0414
_refine_ls_shift/su_max 0.000
_refine_ls_shift/su_mean 0.000
_refine_ls_structure_factor_coef Fsqd
_refine_ls_weighting_details 'w=1/[\s^2^(Fo^2^)+(0.0529P)^2^+5.4860P] where P=(Fo^2^+2Fc^2^)/3'
_refine_ls_weighting_scheme calc
_refine_ls_wR_factor_gt 0.1011
_refine_ls_wR_factor_ref 0.1043
_reflns_Friedel_coverage 0.867
_reflns_Friedel_fraction_full 0.950
_reflns_Friedel_fraction_max 0.947
_reflns_number_gt 2697
_reflns_number_total 2948
_reflns_threshold_expression 'I > 2\s(I)'
_cod_data_source_file d3nj05150a2.cif
_cod_data_source_block f
_cod_depositor_comments 'Adding full bibliography for 7063184.cif.'
_cod_original_sg_symbol_H-M 'C 2'
_cod_database_code 7063184
_shelx_shelxl_version_number 2018/3
_shelx_space_group_comment
;
The symmetry employed for this shelxl refinement is uniquely defined
by the following loop, which should always be used as a source of
symmetry information in preference to the above space-group names.
They are only intended as comments.
;
_shelx_estimated_absorpt_t_min 0.355
_shelx_estimated_absorpt_t_max 0.696

loop_
_space_group_symop_operation_xyz
'x, y, z'
'-x, y, -z'
'x+1/2, y+1/2, z'
'-x+1/2, y+1/2, -z'

loop_
_atom_site_label
_atom_site_type_symbol
_atom_site_fract_x
_atom_site_fract_y
_atom_site_fract_z
_atom_site_U_iso_or_equiv
_atom_site_adp_type
_atom_site_occupancy
_atom_site_site_symmetry_order
_atom_site_calc_flag
_atom_site_refinement_flags_posn
_atom_site_refinement_flags_adp
_atom_site_refinement_flags_occupancy
_atom_site_disorder_assembly
_atom_site_disorder_group
Br1 Br 0.16932(7) 0.77473(7) 0.11489(9) 0.0249(2) Uani 1 1 d . . . . .
Br2 Br -0.04911(7) 0.41765(8) 0.28311(10) 0.0302(3) Uani 1 1 d . . . . .
Ni1 Ni 0.500000 0.62208(13) 0.500000 0.0200(3) Uani 1 2 d S T P . .
O1 O 0.3573(5) 0.6775(5) 0.3845(7) 0.0227(13) Uani 1 1 d . . . . .
N1 N 0.4603(6) 0.5238(6) 0.6367(8) 0.0193(14) Uani 1 1 d . . . . .
C1 C 0.2699(7) 0.6234(7) 0.3694(9) 0.0199(16) Uani 1 1 d . . . . .
C2 C 0.1706(7) 0.6535(7) 0.2548(9) 0.0197(17) Uani 1 1 d . . . . .
C3 C 0.0756(7) 0.6000(8) 0.2274(9) 0.0233(18) Uani 1 1 d . . . . .
H3 H 0.010154 0.625683 0.147515 0.028 Uiso 1 1 calc R U . . .
C4 C 0.0795(7) 0.5039(8) 0.3246(10) 0.0220(17) Uani 1 1 d . . . . .
C5 C 0.1720(7) 0.4708(8) 0.4404(10) 0.0235(18) Uani 1 1 d . . . . .
H5 H 0.172595 0.407479 0.505246 0.028 Uiso 1 1 calc R U . . .
C6 C 0.2677(7) 0.5294(7) 0.4656(9) 0.0180(16) Uani 1 1 d . . . . .
C7 C 0.3640(7) 0.4912(8) 0.5965(9) 0.0207(17) Uani 1 1 d . . . . .
H7 H 0.353444 0.434568 0.660011 0.025 Uiso 1 1 calc R U . . .
C8 C 0.5390(8) 0.4825(8) 0.7868(10) 0.0237(18) Uani 1 1 d . . . . .
H8 H 0.494(7) 0.423(9) 0.830(9) 0.01(2) Uiso 1 1 d . . . . .
C9 C 0.5825(8) 0.5924(9) 0.8892(10) 0.028(2) Uani 1 1 d . . . . .
H9A H 0.626906 0.641961 0.857769 0.042 Uiso 1 1 calc R U . . .
H9B H 0.625799 0.564062 0.991206 0.042 Uiso 1 1 calc R U . . .
H9C H 0.523015 0.642147 0.884624 0.042 Uiso 1 1 calc R U . . .
C10 C 0.6250(7) 0.4038(8) 0.7780(9) 0.0215(17) Uani 1 1 d . . . . .
C11 C 0.7342(7) 0.4230(8) 0.8642(9) 0.0223(16) Uani 1 1 d . . . . .
H11 H 0.758216 0.491511 0.928988 0.027 Uiso 1 1 calc R U . . .
C12 C 0.8082(8) 0.3427(9) 0.8561(10) 0.029(2) Uani 1 1 d . . . . .
H12 H 0.882285 0.355600 0.917671 0.035 Uiso 1 1 calc R U . . .
C13 C 0.7754(9) 0.2449(9) 0.7598(11) 0.036(2) Uani 1 1 d . . . . .
H13 H 0.826602 0.191770 0.753018 0.043 Uiso 1 1 calc R U . . .
C14 C 0.6688(10) 0.2244(9) 0.6740(13) 0.038(2) Uani 1 1 d . . . . .
H14 H 0.646555 0.157551 0.606434 0.046 Uiso 1 1 calc R U . . .
C15 C 0.5912(8) 0.3004(8) 0.6839(10) 0.029(2) Uani 1 1 d . . . . .
H15 H 0.517353 0.282420 0.628145 0.035 Uiso 1 1 calc R U . . .

loop_
_atom_site_aniso_label
_atom_site_aniso_U_11
_atom_site_aniso_U_22
_atom_site_aniso_U_33
_atom_site_aniso_U_23
_atom_site_aniso_U_13
_atom_site_aniso_U_12
Br1 0.0203(4) 0.0262(4) 0.0262(4) 0.0054(3) 0.0087(3) 0.0018(3)
Br2 0.0203(5) 0.0365(5) 0.0330(5) -0.0038(4) 0.0116(4) -0.0111(4)
Ni1 0.0138(8) 0.0230(7) 0.0228(8) 0.000 0.0080(6) 0.000
O1 0.013(3) 0.022(3) 0.033(3) 0.002(2) 0.009(3) -0.002(2)
N1 0.019(4) 0.020(3) 0.021(4) 0.000(3) 0.011(3) -0.002(3)
C1 0.019(4) 0.018(3) 0.023(4) -0.002(3) 0.009(3) 0.002(3)
C2 0.020(5) 0.021(4) 0.016(4) -0.003(3) 0.006(3) 0.003(3)
C3 0.015(5) 0.028(4) 0.025(5) -0.001(3) 0.008(4) 0.000(3)
C4 0.013(4) 0.028(4) 0.029(4) -0.002(3) 0.012(4) -0.007(3)
C5 0.023(5) 0.022(4) 0.025(4) 0.001(3) 0.010(4) -0.001(3)
C6 0.015(4) 0.023(4) 0.015(4) -0.004(3) 0.006(3) -0.004(3)
C7 0.020(5) 0.024(4) 0.017(4) 0.000(3) 0.008(3) -0.001(3)
C8 0.022(5) 0.026(4) 0.024(4) 0.005(3) 0.012(4) -0.001(4)
C9 0.028(6) 0.036(5) 0.021(5) 0.000(4) 0.011(4) 0.005(4)
C10 0.016(4) 0.025(4) 0.021(4) 0.009(3) 0.007(3) 0.006(3)
C11 0.021(4) 0.021(4) 0.023(4) 0.000(3) 0.008(3) 0.000(4)
C12 0.025(5) 0.035(5) 0.028(5) 0.006(4) 0.012(4) -0.001(4)
C13 0.037(6) 0.039(6) 0.034(5) 0.007(4) 0.018(5) 0.018(4)
C14 0.042(7) 0.023(4) 0.044(6) -0.003(4) 0.016(5) 0.002(4)
C15 0.024(5) 0.030(5) 0.029(5) 0.000(3) 0.008(4) 0.000(4)

loop_
_atom_type_symbol
_atom_type_description
_atom_type_scat_dispersion_real
_atom_type_scat_dispersion_imag
_atom_type_scat_source
C C 0.0033 0.0016 'International Tables Vol C Tables 4.2.6.8 and 6.1.1.4'
H H 0.0000 0.0000 'International Tables Vol C Tables 4.2.6.8 and 6.1.1.4'
N N 0.0061 0.0033 'International Tables Vol C Tables 4.2.6.8 and 6.1.1.4'
O O 0.0106 0.0060 'International Tables Vol C Tables 4.2.6.8 and 6.1.1.4'
Br Br -0.2901 2.4595 'International Tables Vol C Tables 4.2.6.8 and 6.1.1.4'
Ni Ni 0.3393 1.1124 'International Tables Vol C Tables 4.2.6.8 and 6.1.1.4'

loop_
_geom_angle_atom_site_label_1
_geom_angle_atom_site_label_2
_geom_angle_atom_site_label_3
_geom_angle
_geom_angle_site_symmetry_1
_geom_angle_site_symmetry_3
_geom_angle_publ_flag
O1 Ni1 O1 143.0(4) . 2_656 ?
O1 Ni1 N1 106.8(3) . 2_656 ?
O1 Ni1 N1 92.8(3) 2_656 2_656 ?
O1 Ni1 N1 92.8(3) . . ?
O1 Ni1 N1 106.8(3) 2_656 . ?
N1 Ni1 N1 115.8(4) 2_656 . ?
C1 O1 Ni1 126.9(5) . . ?
C7 N1 C8 115.6(7) . . ?
C7 N1 Ni1 120.8(6) . . ?
C8 N1 Ni1 123.6(6) . . ?
O1 C1 C2 121.7(8) . . ?
O1 C1 C6 123.7(8) . . ?
C2 C1 C6 114.5(8) . . ?
C3 C2 C1 126.0(8) . . ?
C3 C2 Br1 117.5(6) . . ?
C1 C2 Br1 116.4(6) . . ?
C2 C3 C4 116.6(8) . . ?
C2 C3 H3 121.7 . . ?
C4 C3 H3 121.7 . . ?
C5 C4 C3 121.3(8) . . ?
C5 C4 Br2 120.2(7) . . ?
C3 C4 Br2 118.4(7) . . ?
C4 C5 C6 120.2(8) . . ?
C4 C5 H5 119.9 . . ?
C6 C5 H5 119.9 . . ?
C5 C6 C1 121.3(8) . . ?
C5 C6 C7 116.9(7) . . ?
C1 C6 C7 121.8(8) . . ?
N1 C7 C6 128.6(8) . . ?
N1 C7 H7 115.7 . . ?
C6 C7 H7 115.7 . . ?
N1 C8 C10 110.8(7) . . ?
N1 C8 C9 109.9(7) . . ?
C10 C8 C9 113.7(8) . . ?
N1 C8 H8 106(5) . . ?
C10 C8 H8 108(5) . . ?
C9 C8 H8 108(4) . . ?
C8 C9 H9A 109.5 . . ?
C8 C9 H9B 109.5 . . ?
H9A C9 H9B 109.5 . . ?
C8 C9 H9C 109.5 . . ?
H9A C9 H9C 109.5 . . ?
H9B C9 H9C 109.5 . . ?
C11 C10 C15 118.7(8) . . ?
C11 C10 C8 123.9(8) . . ?
C15 C10 C8 117.3(8) . . ?
C12 C11 C10 120.6(8) . . ?
C12 C11 H11 119.7 . . ?
C10 C11 H11 119.7 . . ?
C13 C12 C11 120.7(10) . . ?
C13 C12 H12 119.6 . . ?
C11 C12 H12 119.6 . . ?
C14 C13 C12 119.7(10) . . ?
C14 C13 H13 120.1 . . ?
C12 C13 H13 120.1 . . ?
C13 C14 C15 121.2(10) . . ?
C13 C14 H14 119.4 . . ?
C15 C14 H14 119.4 . . ?
C14 C15 C10 118.9(9) . . ?
C14 C15 H15 120.5 . . ?
C10 C15 H15 120.5 . . ?

loop_
_geom_bond_atom_site_label_1
_geom_bond_atom_site_label_2
_geom_bond_distance
_geom_bond_site_symmetry_2
_geom_bond_publ_flag
Br1 C2 1.931(8) . ?
Br2 C4 1.907(8) . ?
Ni1 O1 1.903(6) . ?
Ni1 O1 1.903(6) 2_656 ?
Ni1 N1 2.017(7) 2_656 ?
Ni1 N1 2.017(7) . ?
O1 C1 1.307(10) . ?
N1 C7 1.274(12) . ?
N1 C8 1.485(11) . ?
C1 C2 1.390(12) . ?
C1 C6 1.424(11) . ?
C2 C3 1.365(13) . ?
C3 C4 1.420(13) . ?
C3 H3 0.9500 . ?
C4 C5 1.346(13) . ?
C5 C6 1.403(12) . ?
C5 H5 0.9500 . ?
C6 C7 1.460(12) . ?
C7 H7 0.9500 . ?
C8 C10 1.518(12) . ?
C8 C9 1.520(13) . ?
C8 H8 1.12(9) . ?
C9 H9A 0.9800 . ?
C9 H9B 0.9800 . ?
C9 H9C 0.9800 . ?
C10 C11 1.394(13) . ?
C10 C15 1.412(13) . ?
C11 C12 1.389(13) . ?
C11 H11 0.9500 . ?
C12 C13 1.376(14) . ?
C12 H12 0.9500 . ?
C13 C14 1.366(17) . ?
C13 H13 0.9500 . ?
C14 C15 1.408(15) . ?
C14 H14 0.9500 . ?
C15 H15 0.9500 . ?
